data_7048867
loop_
_publ_author_name
'Ren, Wenshan'
'Zhang, Shaohui'
'Xu, Ziyi'
'Ma, Xuebing'

_publ_section_title
;
 Reactivity of a \b-diketiminate-supported magnesium alkyl complex toward
 small molecules.
;
_journal_issue 9
_journal_name_full 'Dalton transactions (Cambridge, England : 2003)'
_journal_page_first 3109
_journal_page_last 3115
_journal_paper_doi 10.1039/c9dt00090a
_journal_volume 48
_journal_year 2019
_chemical_formula_moiety 'C37 H55.92 Mg N2 O Se2'
_chemical_formula_sum 'C37 H55.92 Mg N2 O Se2'
_chemical_formula_weight 726.98
_space_group_crystal_system monoclinic
_space_group_IT_number 14
_space_group_name_Hall '-P 2ybc'
_space_group_name_H-M_alt 'P 1 21/c 1'
_symmetry_space_group_name_Hall '-P 2ybc'
_symmetry_space_group_name_H-M 'P 1 21/c 1'
_atom_sites_solution_hydrogens geom
_atom_sites_solution_primary direct
_audit_creation_date 2018-12-01
_audit_creation_method
;
Olex2 1.2
(compiled 2016.11.07 svn.r3352 for OlexSys, GUI svn.r5261)
;
_audit_update_record
;
2018-12-17 deposited with the CCDC.
2019-02-05 downloaded from the CCDC.
;
_cell_angle_alpha 90
_cell_angle_beta 108.036(3)
_cell_angle_gamma 90
_cell_formula_units_Z 4
_cell_length_a 23.0510(5)
_cell_length_b 10.0565(2)
_cell_length_c 16.8071(4)
_cell_measurement_reflns_used 15752
_cell_measurement_temperature 150(10)
_cell_measurement_theta_max 71.2110
_cell_measurement_theta_min 4.8250
_cell_volume 3704.65(15)
_computing_molecular_graphics 'Olex2 (Dolomanov et al., 2009)'
_computing_publication_material 'Olex2 (Dolomanov et al., 2009)'
_computing_structure_refinement 'ShelXL (Sheldrick, 2015)'
_computing_structure_solution 'SIR2004 (Burla et al., 2007)'
_diffrn_ambient_temperature 150(10)
_diffrn_detector_area_resol_mean 8.0243
_diffrn_measured_fraction_theta_full 0.998
_diffrn_measured_fraction_theta_max 0.978
_diffrn_measurement_device_type 'SuperNova, Dual, Cu at zero, EosS2'
_diffrn_measurement_method '\w scans'
_diffrn_radiation_monochromator mirror
_diffrn_radiation_type CuK\a
_diffrn_radiation_wavelength 1.54178
_diffrn_reflns_av_R_equivalents 0.0322
_diffrn_reflns_av_unetI/netI 0.0256
_diffrn_reflns_Laue_measured_fraction_full 0.998
_diffrn_reflns_Laue_measured_fraction_max 0.978
_diffrn_reflns_limit_h_max 28
_diffrn_reflns_limit_h_min -28
_diffrn_reflns_limit_k_max 12
_diffrn_reflns_limit_k_min -11
_diffrn_reflns_limit_l_max 20
_diffrn_reflns_limit_l_min -20
_diffrn_reflns_number 34408
_diffrn_reflns_point_group_measured_fraction_full 0.998
_diffrn_reflns_point_group_measured_fraction_max 0.978
_diffrn_reflns_theta_full 67.679
_diffrn_reflns_theta_max 72.019
_diffrn_reflns_theta_min 4.838
_diffrn_source 'sealed X-ray tube'
_exptl_absorpt_coefficient_mu 2.875
_exptl_absorpt_correction_T_max 1.00000
_exptl_absorpt_correction_T_min 0.68827
_exptl_absorpt_correction_type multi-scan
_exptl_absorpt_process_details
;
CrysAlisPro, Agilent Technologies,
Version 1.171.37.35 (release 13-08-2014 CrysAlis171 .NET)
(compiled Aug 13 2014,18:06:01)
Empirical absorption correction using spherical harmonics,
 implemented in SCALE3 ABSPACK scaling algorithm.
;
_exptl_crystal_colour 'clear orangish orange'
_exptl_crystal_colour_lustre clear
_exptl_crystal_colour_modifier orangish
_exptl_crystal_colour_primary orange
_exptl_crystal_density_diffrn 1.303
_exptl_crystal_density_method 'not measured'
_exptl_crystal_description block
_exptl_crystal_F_000 1520
_exptl_crystal_size_max 0.1
_exptl_crystal_size_mid 0.1
_exptl_crystal_size_min 0.05
_refine_diff_density_max 0.821
_refine_diff_density_min -0.622
_refine_diff_density_rms 0.071
_refine_ls_extinction_method none
_refine_ls_goodness_of_fit_ref 1.039
_refine_ls_hydrogen_treatment constr
_refine_ls_matrix_type full
_refine_ls_number_parameters 458
_refine_ls_number_reflns 7141
_refine_ls_number_restraints 59
_refine_ls_restrained_S_all 1.086
_refine_ls_R_factor_all 0.0503
_refine_ls_R_factor_gt 0.0434
_refine_ls_shift/su_max 0.001
_refine_ls_shift/su_mean 0.000
_refine_ls_structure_factor_coef Fsqd
_refine_ls_weighting_details 'w=1/[\s^2^(Fo^2^)+(0.0581P)^2^+4.7491P] where P=(Fo^2^+2Fc^2^)/3'
_refine_ls_weighting_scheme calc
_refine_ls_wR_factor_gt 0.1114
_refine_ls_wR_factor_ref 0.1160
_reflns_Friedel_coverage 0.000
_reflns_number_gt 6343
_reflns_number_total 7141
_reflns_threshold_expression 'I > 2\s(I)'
_cod_data_source_file c9dt00090a2.cif
_cod_data_source_block p21c
_cod_depositor_comments 'Adding full bibliography for 7048864--7048869.cif.'
_cod_database_code 7048867
_shelx_space_group_comment
;
The symmetry employed for this shelxl refinement is uniquely defined
by the following loop, which should always be used as a source of
symmetry information in preference to the above space-group names.
They are only intended as comments.
;
_olex2_refinement_description
;
1. Fixed Uiso
 At 1.2 times of:
  All C(H) groups, All C(H,H) groups
 At 1.5 times of:
  All C(H,H,H) groups
2. Restrained distances
 C35-C37A
 1.44 with sigma of 0.02
 C35-C37B
 1.44 with sigma of 0.02
 C35-C36A
 1.44 with sigma of 0.02
 C16-C17A
 1.44 with sigma of 0.04
 C16-C17B
 1.44 with sigma of 0.04
3. Uiso/Uaniso restraints and constraints
C30 \\sim C31 \\sim C32 \\sim C33 \\sim C34 \\sim C35 \\sim C29: within 2A with
sigma of 0.01 and sigma for terminal atoms of 0.02
Uanis(Se1A) \\sim Ueq, Uanis(Se2A) \\sim Ueq: with sigma of 0.005 and sigma for
terminal atoms of 0.001
4. Others
 Sof(Se1A)=Sof(Se2A)=1-FVAR(1)
 Sof(H1A)=Sof(H1B)=Sof(H2A)=Sof(H2B)=Sof(Se1)=Sof(Se2)=FVAR(1)
 Fixed Sof: H16(0.4) C17A(0.6) H17A(0.6) H17B(0.6) H17C(0.6) C17B(0.4)
 H17D(0.4) H17E(0.4) H17F(0.4) H27(0.5) C28A(0.5) H28A(0.5) H28B(0.5) H28C(0.5)
 C28B(0.5) H28D(0.5) H28E(0.5) H28F(0.5) H35(0.5) C36A(0.5) H36A(0.5) H36B(0.5)
 H36C(0.5) C37A(0.5) H37A(0.5) H37B(0.5) H37C(0.5) C36B(0.5) H36D(0.5)
 H36E(0.5) H36F(0.5) C37B(0.5) H37D(0.5) H37E(0.5) H37F(0.5)
5.a Ternary CH refined with riding coordinates:
 C16(H16), C20(H20), C27(H27), C35(H35)
5.b Secondary CH2 refined with riding coordinates:
 C1(H1A,H1B), C2(H2A,H2B), C3(H3A,H3B), C5(H5A,H5B), C6(H6A,H6B), C7(H7A,H7B),
 C8(H8A,H8B)
5.c Aromatic/amide H refined with riding coordinates:
 C11(H11), C12(H12), C14(H14), C23(H23), C30(H30), C31(H31), C32(H32)
5.d Idealised Me refined as rotating group:
 C4(H4A,H4B,H4C), C15(H15A,H15B,H15C), C17A(H17A,H17B,H17C), C17B(H17D,H17E,
 H17F), C18(H18A,H18B,H18C), C19(H19A,H19B,H19C), C21(H21A,H21B,H21C), C25(H25A,
 H25B,H25C), C26(H26A,H26B,H26C), C28A(H28A,H28B,H28C), C28B(H28D,H28E,H28F),
 C36A(H36A,H36B,H36C), C37A(H37A,H37B,H37C), C36B(H36D,H36E,H36F), C37B(H37D,
 H37E,H37F)
;
_shelx_shelxl_version_number 2017/1
_olex2_submission_special_instructions 'No special instructions were received'

loop_
_space_group_symop_operation_xyz
'x, y, z'
'-x, y+1/2, -z+1/2'
'-x, -y, -z'
'x, -y-1/2, z-1/2'

loop_
_atom_site_label
_atom_site_type_symbol
_atom_site_fract_x
_atom_site_fract_y
_atom_site_fract_z
_atom_site_U_iso_or_equiv
_atom_site_adp_type
_atom_site_occupancy
_atom_site_site_symmetry_order
_atom_site_calc_flag
_atom_site_refinement_flags_posn
_atom_site_refinement_flags_adp
_atom_site_refinement_flags_occupancy
_atom_site_disorder_assembly
_atom_site_disorder_group
C1 C 0.67037(15) 0.5656(3) 0.4348(2) 0.0447(7) Uani 1 1 d . . . . .
H1A H 0.661810 0.478136 0.409523 0.054 Uiso 0.880(6) 1 calc R . P A 1
H1B H 0.688194 0.554294 0.494760 0.054 Uiso 0.880(6) 1 calc R . P A 1
C2 C 0.61217(17) 0.6437(4) 0.4166(3) 0.0534(9) Uani 1 1 d . . . . .
H2A H 0.593449 0.650735 0.356515 0.064 Uiso 0.880(6) 1 calc R . P A 1
H2B H 0.621301 0.732888 0.438942 0.064 Uiso 0.880(6) 1 calc R . P A 1
C3 C 0.56804(17) 0.5785(5) 0.4546(3) 0.0614(10) Uani 1 1 d . . . . .
H3A H 0.585625 0.578239 0.515058 0.074 Uiso 1 1 calc R . . . .
H3B H 0.561942 0.486752 0.436075 0.074 Uiso 1 1 calc R . . . .
C4 C 0.5065(2) 0.6487(6) 0.4311(4) 0.0879(17) Uani 1 1 d . . . . .
H4A H 0.487821 0.644776 0.371559 0.132 Uiso 1 1 calc GR . . . .
H4B H 0.512322 0.739904 0.448592 0.132 Uiso 1 1 calc GR . . . .
H4C H 0.480639 0.605616 0.458306 0.132 Uiso 1 1 calc GR . . . .
C5 C 0.79130(19) 0.7411(3) 0.2281(2) 0.0497(9) Uani 1 1 d . . . . .
H5A H 0.823997 0.757529 0.279643 0.060 Uiso 1 1 calc R . . . .
H5B H 0.753971 0.779728 0.232958 0.060 Uiso 1 1 calc R . . . .
C6 C 0.8068(3) 0.8000(4) 0.1537(3) 0.0746(14) Uani 1 1 d . . . . .
H6A H 0.772801 0.851785 0.119034 0.090 Uiso 1 1 calc R . . . .
H6B H 0.842312 0.857077 0.172487 0.090 Uiso 1 1 calc R . . . .
C7 C 0.8196(2) 0.6824(4) 0.1052(3) 0.0601(10) Uani 1 1 d . . . . .
H7A H 0.807613 0.700832 0.045689 0.072 Uiso 1 1 calc R . . . .
H7B H 0.862344 0.657843 0.124621 0.072 Uiso 1 1 calc R . . . .
C8 C 0.77995(16) 0.5751(3) 0.12496(19) 0.0398(7) Uani 1 1 d . . . . .
H8A H 0.738156 0.582692 0.088774 0.048 Uiso 1 1 calc R . . . .
H8B H 0.795236 0.487398 0.118097 0.048 Uiso 1 1 calc R . . . .
C9 C 0.64713(11) 0.3476(3) 0.23844(17) 0.0262(5) Uani 1 1 d . . . . .
C10 C 0.60782(14) 0.4530(3) 0.2032(2) 0.0443(8) Uani 1 1 d . . . . .
C11 C 0.55162(15) 0.4599(4) 0.2189(3) 0.0619(11) Uani 1 1 d . . . . .
H11 H 0.524859 0.528775 0.195454 0.074 Uiso 1 1 calc R . . . .
C12 C 0.53514(16) 0.3681(4) 0.2679(3) 0.0626(12) Uani 1 1 d . . . . .
H12 H 0.497502 0.374441 0.277124 0.075 Uiso 1 1 calc R . . . .
C13 C 0.63089(13) 0.2544(3) 0.28984(18) 0.0331(6) Uani 1 1 d . . . . .
C14 C 0.57399(15) 0.2676(4) 0.3029(2) 0.0489(9) Uani 1 1 d . . . . .
H14 H 0.562528 0.205915 0.336429 0.059 Uiso 1 1 calc R . . . .
C15 C 0.6074(3) 0.6954(4) 0.1624(3) 0.0893(18) Uani 1 1 d . . . . .
H15A H 0.563847 0.704400 0.144922 0.134 Uiso 1 1 calc GR . . . .
H15B H 0.624178 0.755342 0.130780 0.134 Uiso 1 1 calc GR . . . .
H15C H 0.623727 0.716182 0.220871 0.134 Uiso 1 1 calc GR . . . .
C16 C 0.62408(18) 0.5544(4) 0.1477(3) 0.0653(12) Uani 1 1 d D . . . .
H16 H 0.667278 0.547883 0.151552 0.078 Uiso 0.4 1 calc R . P B 2
C17A C 0.6089(4) 0.5214(9) 0.0665(6) 0.062(2) Uani 0.6 1 d D . P C 1
H17A H 0.629777 0.441159 0.060495 0.092 Uiso 0.6 1 calc GR . P C 1
H17B H 0.620476 0.591828 0.035917 0.092 Uiso 0.6 1 calc GR . P C 1
H17C H 0.565656 0.507440 0.044879 0.092 Uiso 0.6 1 calc GR . P C 1
C17B C 0.5765(6) 0.5207(13) 0.0440(8) 0.061(3) Uani 0.4 1 d D . P C 2
H17D H 0.583572 0.431462 0.028863 0.092 Uiso 0.4 1 calc GR . P C 2
H17E H 0.585794 0.582056 0.005883 0.092 Uiso 0.4 1 calc GR . P C 2
H17F H 0.534498 0.530330 0.041260 0.092 Uiso 0.4 1 calc GR . P C 2
C18 C 0.6939(4) 0.1533(6) 0.4249(3) 0.108(2) Uani 1 1 d . . . . .
H18A H 0.719744 0.229946 0.440680 0.162 Uiso 1 1 calc GR . . . .
H18B H 0.716438 0.075075 0.448989 0.162 Uiso 1 1 calc GR . . . .
H18C H 0.659399 0.162854 0.444977 0.162 Uiso 1 1 calc GR . . . .
C19 C 0.6405(2) 0.0037(4) 0.3077(4) 0.0730(13) Uani 1 1 d . . . . .
H19A H 0.607270 -0.003185 0.330561 0.109 Uiso 1 1 calc GR . . . .
H19B H 0.669419 -0.066023 0.330164 0.109 Uiso 1 1 calc GR . . . .
H19C H 0.625266 -0.004513 0.247932 0.109 Uiso 1 1 calc GR . . . .
C20 C 0.67222(16) 0.1407(3) 0.3312(2) 0.0443(7) Uani 1 1 d . . . . .
H20 H 0.708077 0.142327 0.311621 0.053 Uiso 1 1 calc R . . . .
C21 C 0.65646(12) 0.1814(3) 0.1114(2) 0.0375(7) Uani 1 1 d . . . . .
H21A H 0.663115 0.160223 0.059204 0.056 Uiso 1 1 calc GR . . . .
H21B H 0.621286 0.237739 0.101217 0.056 Uiso 1 1 calc GR . . . .
H21C H 0.649869 0.100960 0.138103 0.056 Uiso 1 1 calc GR . . . .
C22 C 0.71168(10) 0.2527(2) 0.16746(15) 0.0220(5) Uani 1 1 d . . . . .
C23 C 0.76732(11) 0.2180(2) 0.15499(15) 0.0215(5) Uani 1 1 d . . . . .
H23 H 0.763938 0.177850 0.103918 0.026 Uiso 1 1 calc R . . . .
C24 C 0.82726(11) 0.2351(2) 0.20823(15) 0.0232(5) Uani 1 1 d . . . . .
C25 C 0.87591(12) 0.1566(3) 0.1860(2) 0.0403(7) Uani 1 1 d . . . . .
H25A H 0.889690 0.085236 0.225235 0.060 Uiso 1 1 calc GR . . . .
H25B H 0.909624 0.213894 0.187894 0.060 Uiso 1 1 calc GR . . . .
H25C H 0.859335 0.120729 0.130601 0.060 Uiso 1 1 calc GR . . . .
C26 C 0.97990(17) 0.4744(4) 0.2085(3) 0.0694(13) Uani 1 1 d . . . . .
H26A H 0.974108 0.547621 0.170107 0.104 Uiso 1 1 calc GR . . . .
H26B H 0.969063 0.392971 0.177665 0.104 Uiso 1 1 calc GR . . . .
H26C H 1.021899 0.470753 0.242366 0.104 Uiso 1 1 calc GR . . . .
C27 C 0.93975(16) 0.4934(4) 0.2643(3) 0.0668(13) Uani 1 1 d . . . . .
H27 H 0.897758 0.481904 0.227646 0.080 Uiso 0.5 1 calc R . P D 2
C28A C 0.9547(6) 0.6247(11) 0.3258(6) 0.045(2) Uani 0.5 1 d . . P E 1
H28A H 0.996011 0.619959 0.362150 0.067 Uiso 0.5 1 calc GR . P E 1
H28B H 0.927358 0.626702 0.358846 0.067 Uiso 0.5 1 calc GR . P E 1
H28C H 0.949436 0.703841 0.292453 0.067 Uiso 0.5 1 calc GR . P E 1
C28B C 0.9458(5) 0.6385(12) 0.2868(7) 0.051(3) Uani 0.5 1 d . . P E 2
H28D H 0.986014 0.655603 0.324059 0.076 Uiso 0.5 1 calc GR . P E 2
H28E H 0.916121 0.661942 0.313818 0.076 Uiso 0.5 1 calc GR . P E 2
H28F H 0.939099 0.690720 0.236940 0.076 Uiso 0.5 1 calc GR . P E 2
C29 C 0.94966(14) 0.3856(4) 0.3297(3) 0.0564(10) Uani 1 1 d . U . . .
C30 C 1.00768(17) 0.3703(5) 0.3903(4) 0.0852(15) Uani 1 1 d . U . . .
H30 H 1.039405 0.425582 0.387787 0.102 Uiso 1 1 calc R . . . .
C31 C 1.01855(19) 0.2775(7) 0.4519(3) 0.0920(17) Uani 1 1 d . U . . .
H31 H 1.057400 0.268493 0.489941 0.110 Uiso 1 1 calc R . . . .
C32 C 0.97142(16) 0.1962(6) 0.4577(2) 0.0703(13) Uani 1 1 d . U . . .
H32 H 0.978715 0.133939 0.500546 0.084 Uiso 1 1 calc R . . . .
C33 C 0.91277(14) 0.2069(4) 0.39958(17) 0.0469(8) Uani 1 1 d . U . . .
C34 C 0.90273(12) 0.3000(3) 0.33504(18) 0.0358(7) Uani 1 1 d . U . . .
C35 C 0.86227(14) 0.1177(5) 0.4090(2) 0.0630(12) Uani 1 1 d D U . . .
H35 H 0.824243 0.167059 0.384595 0.076 Uiso 0.5 1 calc R . P F 1
C36A C 0.8747(4) 0.1218(8) 0.5070(4) 0.0424(16) Uani 0.5 1 d D . P G 1
H36A H 0.909491 0.067654 0.534110 0.064 Uiso 0.5 1 calc GR . P G 1
H36B H 0.839612 0.088372 0.519985 0.064 Uiso 0.5 1 calc GR . P G 1
H36C H 0.882392 0.211772 0.526497 0.064 Uiso 0.5 1 calc GR . P G 1
C37A C 0.8563(3) 0.0096(8) 0.3681(4) 0.0424(14) Uani 0.5 1 d D . P G 1
H37A H 0.845267 0.028938 0.309337 0.064 Uiso 0.5 1 calc GR . P G 1
H37B H 0.824866 -0.043307 0.378928 0.064 Uiso 0.5 1 calc GR . P G 1
H37C H 0.894086 -0.038484 0.385017 0.064 Uiso 0.5 1 calc GR . P G 1
C36B C 0.8380(4) 0.1180(8) 0.4786(6) 0.0516(18) Uani 0.5 1 d . . P G 2
H36D H 0.870271 0.099763 0.529417 0.077 Uiso 0.5 1 calc GR . P G 2
H36E H 0.807110 0.050818 0.470071 0.077 Uiso 0.5 1 calc GR . P G 2
H36F H 0.820643 0.203465 0.482628 0.077 Uiso 0.5 1 calc GR . P G 2
C37B C 0.8788(3) -0.0497(7) 0.4041(5) 0.0432(15) Uani 0.5 1 d D . P G 2
H37D H 0.894196 -0.064734 0.357952 0.065 Uiso 0.5 1 calc GR . P G 2
H37E H 0.842409 -0.101093 0.396506 0.065 Uiso 0.5 1 calc GR . P G 2
H37F H 0.909012 -0.075872 0.455251 0.065 Uiso 0.5 1 calc GR . P G 2
Mg1 Mg 0.78072(4) 0.44775(8) 0.29247(5) 0.02159(18) Uani 1 1 d . . . . .
N1 N 0.70592(9) 0.3381(2) 0.22555(13) 0.0209(4) Uani 1 1 d . . . . .
N2 N 0.84215(9) 0.3122(2) 0.27607(12) 0.0223(4) Uani 1 1 d . . . . .
O1 O 0.78369(9) 0.59842(18) 0.21145(12) 0.0326(4) Uani 1 1 d . . . . .
Se1 Se 0.81628(6) 0.52946(7) 0.44123(4) 0.03017(19) Uani 0.880(6) 1 d . . P A 1
Se2 Se 0.72845(4) 0.66005(8) 0.38947(6) 0.0393(2) Uani 0.880(6) 1 d . . P A 1
Se1A Se 0.7924(8) 0.5268(7) 0.4383(4) 0.0484(19) Uani 0.120(6) 1 d . U P A 2
Se2A Se 0.7129(7) 0.6727(10) 0.3980(7) 0.080(3) Uani 0.120(6) 1 d . U P A 2

loop_
_atom_site_aniso_label
_atom_site_aniso_U_11
_atom_site_aniso_U_22
_atom_site_aniso_U_33
_atom_site_aniso_U_23
_atom_site_aniso_U_13
_atom_site_aniso_U_12
C1 0.0461(17) 0.0406(17) 0.0534(19) -0.0096(15) 0.0241(15) -0.0020(14)
C2 0.051(2) 0.054(2) 0.059(2) -0.0092(17) 0.0223(17) 0.0032(16)
C3 0.049(2) 0.079(3) 0.059(2) -0.004(2) 0.0196(17) 0.010(2)
C4 0.050(2) 0.124(5) 0.091(4) 0.025(3) 0.024(2) 0.020(3)
C5 0.078(2) 0.0182(14) 0.066(2) -0.0033(14) 0.0398(19) -0.0079(15)
C6 0.130(4) 0.0316(19) 0.080(3) 0.0105(19) 0.058(3) -0.007(2)
C7 0.093(3) 0.042(2) 0.059(2) 0.0079(17) 0.043(2) -0.0124(19)
C8 0.0572(19) 0.0344(16) 0.0339(15) 0.0015(12) 0.0230(14) -0.0052(14)
C9 0.0202(11) 0.0253(13) 0.0361(13) -0.0071(10) 0.0131(10) -0.0016(9)
C10 0.0269(14) 0.0329(16) 0.076(2) 0.0009(15) 0.0204(14) 0.0072(12)
C11 0.0284(16) 0.045(2) 0.115(4) -0.014(2) 0.0259(19) 0.0093(14)
C12 0.0366(17) 0.055(2) 0.114(3) -0.034(2) 0.048(2) -0.0139(16)
C13 0.0340(14) 0.0327(15) 0.0387(15) -0.0117(12) 0.0203(12) -0.0116(11)
C14 0.0463(18) 0.0473(19) 0.069(2) -0.0227(17) 0.0418(17) -0.0203(15)
C15 0.125(5) 0.044(2) 0.073(3) 0.017(2) -0.007(3) -0.007(3)
C16 0.0449(19) 0.054(2) 0.101(3) 0.038(2) 0.028(2) 0.0222(17)
C17A 0.051(4) 0.053(4) 0.076(6) 0.005(4) 0.014(4) 0.021(4)
C17B 0.065(7) 0.048(6) 0.074(8) 0.005(5) 0.028(7) 0.005(6)
C18 0.191(7) 0.081(4) 0.044(2) 0.021(2) 0.023(3) -0.001(4)
C19 0.081(3) 0.039(2) 0.109(4) 0.006(2) 0.044(3) -0.005(2)
C20 0.0472(17) 0.0451(18) 0.0440(17) 0.0131(14) 0.0192(14) -0.0071(14)
C21 0.0193(12) 0.0438(17) 0.0481(17) -0.0197(14) 0.0087(11) -0.0029(11)
C22 0.0192(11) 0.0200(12) 0.0263(12) -0.0026(9) 0.0062(9) -0.0007(9)
C23 0.0215(11) 0.0220(12) 0.0219(11) -0.0068(9) 0.0083(9) -0.0004(9)
C24 0.0198(11) 0.0237(12) 0.0273(12) -0.0062(10) 0.0092(9) -0.0004(9)
C25 0.0205(12) 0.0522(19) 0.0463(17) -0.0275(14) 0.0074(11) 0.0025(12)
C26 0.0374(18) 0.042(2) 0.122(4) -0.025(2) 0.014(2) -0.0149(15)
C27 0.0311(16) 0.0341(18) 0.130(4) -0.017(2) 0.018(2) -0.0169(14)
C28A 0.053(5) 0.033(4) 0.054(5) -0.008(5) 0.025(5) -0.021(3)
C28B 0.047(5) 0.043(5) 0.072(7) -0.022(6) 0.033(6) -0.019(4)
C29 0.0236(14) 0.049(2) 0.085(3) -0.0302(19) 0.0004(15) -0.0098(14)
C30 0.0281(17) 0.093(3) 0.114(4) -0.048(3) -0.009(2) -0.017(2)
C31 0.038(2) 0.142(4) 0.070(3) -0.041(3) -0.0230(19) 0.008(3)
C32 0.0371(18) 0.135(4) 0.0284(15) -0.014(2) -0.0048(13) 0.020(2)
C33 0.0287(14) 0.090(2) 0.0204(12) -0.0073(14) 0.0047(11) 0.0143(15)
C34 0.0209(12) 0.0467(17) 0.0348(14) -0.0217(13) 0.0015(10) 0.0018(11)
C35 0.0293(15) 0.130(4) 0.0331(16) 0.036(2) 0.0144(13) 0.0235(19)
C36A 0.044(4) 0.061(5) 0.025(3) 0.005(3) 0.016(3) 0.002(4)
C37A 0.047(4) 0.050(4) 0.032(3) 0.006(3) 0.016(3) 0.005(3)
C36B 0.062(5) 0.047(4) 0.060(5) -0.004(4) 0.040(4) -0.005(4)
C37B 0.046(4) 0.043(4) 0.042(4) -0.006(3) 0.015(3) -0.008(3)
Mg1 0.0247(4) 0.0180(4) 0.0245(4) -0.0046(3) 0.0112(3) -0.0019(3)
N1 0.0183(9) 0.0205(10) 0.0257(10) -0.0010(8) 0.0096(8) 0.0016(7)
N2 0.0190(9) 0.0236(10) 0.0238(10) -0.0062(8) 0.0057(8) -0.0023(8)
O1 0.0470(11) 0.0199(9) 0.0368(10) -0.0008(8) 0.0215(9) -0.0038(8)
Se1 0.0326(4) 0.0307(2) 0.0284(2) -0.01065(14) 0.0110(2) -0.0016(2)
Se2 0.0379(3) 0.0282(3) 0.0565(3) 0.0003(2) 0.0216(2) 0.0020(2)
Se1A 0.075(5) 0.041(2) 0.0320(18) -0.0119(13) 0.020(3) 0.007(3)
Se2A 0.087(5) 0.076(4) 0.076(3) -0.006(2) 0.024(3) 0.026(3)

loop_
_atom_type_symbol
_atom_type_description
_atom_type_scat_dispersion_real
_atom_type_scat_dispersion_imag
_atom_type_scat_source
C C 0.0181 0.0091 'International Tables Vol C Tables 4.2.6.8 and 6.1.1.4'
H H 0.0000 0.0000 'International Tables Vol C Tables 4.2.6.8 and 6.1.1.4'
Mg Mg 0.1719 0.1771 'International Tables Vol C Tables 4.2.6.8 and 6.1.1.4'
N N 0.0311 0.0180 'International Tables Vol C Tables 4.2.6.8 and 6.1.1.4'
O O 0.0492 0.0322 'International Tables Vol C Tables 4.2.6.8 and 6.1.1.4'
Se Se -0.7943 1.1372 'International Tables Vol C Tables 4.2.6.8 and 6.1.1.4'

loop_
_geom_angle_atom_site_label_1
_geom_angle_atom_site_label_2
_geom_angle_atom_site_label_3
_geom_angle
H1A C1 H1B 108.2
C2 C1 H1A 109.7
C2 C1 H1B 109.7
C2 C1 Se2 109.8(3)
C2 C1 Se2A 100.0(5)
Se2 C1 H1A 109.7
Se2 C1 H1B 109.7
C1 C2 H2A 109.4
C1 C2 H2B 109.4
C1 C2 C3 111.3(3)
H2A C2 H2B 108.0
C3 C2 H2A 109.4
C3 C2 H2B 109.4
C2 C3 H3A 109.1
C2 C3 H3B 109.1
C2 C3 C4 112.6(4)
H3A C3 H3B 107.8
C4 C3 H3A 109.1
C4 C3 H3B 109.1
C3 C4 H4A 109.5
C3 C4 H4B 109.5
C3 C4 H4C 109.5
H4A C4 H4B 109.5
H4A C4 H4C 109.5
H4B C4 H4C 109.5
H5A C5 H5B 108.8
C6 C5 H5A 110.6
C6 C5 H5B 110.6
O1 C5 H5A 110.6
O1 C5 H5B 110.6
O1 C5 C6 105.6(3)
C5 C6 H6A 110.6
C5 C6 H6B 110.6
H6A C6 H6B 108.7
C7 C6 C5 105.8(3)
C7 C6 H6A 110.6
C7 C6 H6B 110.6
C6 C7 H7A 111.4
C6 C7 H7B 111.4
H7A C7 H7B 109.2
C8 C7 C6 102.0(3)
C8 C7 H7A 111.4
C8 C7 H7B 111.4
C7 C8 H8A 110.8
C7 C8 H8B 110.8
H8A C8 H8B 108.9
O1 C8 C7 104.6(3)
O1 C8 H8A 110.8
O1 C8 H8B 110.8
C10 C9 N1 120.1(2)
C13 C9 C10 120.3(3)
C13 C9 N1 119.5(2)
C9 C10 C16 121.5(3)
C11 C10 C9 118.2(3)
C11 C10 C16 120.3(3)
C10 C11 H11 119.1
C12 C11 C10 121.7(3)
C12 C11 H11 119.1
C11 C12 H12 120.2
C14 C12 C11 119.7(3)
C14 C12 H12 120.2
C9 C13 C14 118.3(3)
C9 C13 C20 122.6(2)
C14 C13 C20 119.1(3)
C12 C14 C13 121.7(3)
C12 C14 H14 119.1
C13 C14 H14 119.1
H15A C15 H15B 109.5
H15A C15 H15C 109.5
H15B C15 H15C 109.5
C16 C15 H15A 109.5
C16 C15 H15B 109.5
C16 C15 H15C 109.5
C10 C16 C15 114.2(4)
C10 C16 H16 110.9
C10 C16 C17B 106.3(5)
C15 C16 H16 110.9
C15 C16 C17B 103.2(5)
C17A C16 C10 115.2(5)
C17A C16 C15 113.6(5)
C17B C16 H16 110.9
C16 C17A H17A 109.5
C16 C17A H17B 109.5
C16 C17A H17C 109.5
H17A C17A H17B 109.5
H17A C17A H17C 109.5
H17B C17A H17C 109.5
C16 C17B H17D 109.5
C16 C17B H17E 109.5
C16 C17B H17F 109.5
H17D C17B H17E 109.5
H17D C17B H17F 109.5
H17E C17B H17F 109.5
H18A C18 H18B 109.5
H18A C18 H18C 109.5
H18B C18 H18C 109.5
C20 C18 H18A 109.5
C20 C18 H18B 109.5
C20 C18 H18C 109.5
H19A C19 H19B 109.5
H19A C19 H19C 109.5
H19B C19 H19C 109.5
C20 C19 H19A 109.5
C20 C19 H19B 109.5
C20 C19 H19C 109.5
C13 C20 C19 112.0(3)
C13 C20 H20 108.0
C18 C20 C13 112.1(4)
C18 C20 C19 108.6(4)
C18 C20 H20 108.0
C19 C20 H20 108.0
H21A C21 H21B 109.5
H21A C21 H21C 109.5
H21B C21 H21C 109.5
C22 C21 H21A 109.5
C22 C21 H21B 109.5
C22 C21 H21C 109.5
C23 C22 C21 114.9(2)
N1 C22 C21 120.4(2)
N1 C22 C23 124.7(2)
C22 C23 H23 115.2
C24 C23 C22 129.6(2)
C24 C23 H23 115.2
C23 C24 C25 116.0(2)
N2 C24 C23 123.9(2)
N2 C24 C25 120.1(2)
C24 C25 H25A 109.5
C24 C25 H25B 109.5
C24 C25 H25C 109.5
H25A C25 H25B 109.5
H25A C25 H25C 109.5
H25B C25 H25C 109.5
H26A C26 H26B 109.5
H26A C26 H26C 109.5
H26B C26 H26C 109.5
C27 C26 H26A 109.5
C27 C26 H26B 109.5
C27 C26 H26C 109.5
C26 C27 H27 105.6
C26 C27 C28A 116.1(5)
C28B C27 C26 104.5(5)
C28B C27 H27 105.6
C28B C27 C29 122.2(6)
C29 C27 C26 112.0(3)
C29 C27 H27 105.6
C29 C27 C28A 99.4(5)
C27 C28A H28A 109.5
C27 C28A H28B 109.5
C27 C28A H28C 109.5
H28A C28A H28B 109.5
H28A C28A H28C 109.5
H28B C28A H28C 109.5
C27 C28B H28D 109.5
C27 C28B H28E 109.5
C27 C28B H28F 109.5
H28D C28B H28E 109.5
H28D C28B H28F 109.5
H28E C28B H28F 109.5
C30 C29 C27 119.9(4)
C34 C29 C27 122.7(3)
C34 C29 C30 117.4(4)
C29 C30 H30 118.9
C31 C30 C29 122.2(5)
C31 C30 H30 118.9
C30 C31 H31 120.2
C30 C31 C32 119.7(4)
C32 C31 H31 120.2
C31 C32 H32 119.6
C31 C32 C33 120.8(5)
C33 C32 H32 119.6
C32 C33 C35 119.1(4)
C34 C33 C32 118.9(4)
C34 C33 C35 122.0(3)
C29 C34 N2 120.2(3)
C33 C34 C29 120.9(3)
C33 C34 N2 118.8(3)
C33 C35 H35 105.8
C33 C35 C36A 101.3(4)
C33 C35 C37B 112.5(3)
C36A C35 H35 105.8
C37A C35 C33 114.1(4)
C37A C35 H35 105.8
C37A C35 C36A 122.7(5)
C36B C35 C33 125.9(5)
C36B C35 C37B 100.7(5)
C35 C36A H36A 109.5
C35 C36A H36B 109.5
C35 C36A H36C 109.5
H36A C36A H36B 109.5
H36A C36A H36C 109.5
H36B C36A H36C 109.5
C35 C37A H37A 109.5
C35 C37A H37B 109.5
C35 C37A H37C 109.5
H37A C37A H37B 109.5
H37A C37A H37C 109.5
H37B C37A H37C 109.5
C35 C36B H36D 109.5
C35 C36B H36E 109.5
C35 C36B H36F 109.5
H36D C36B H36E 109.5
H36D C36B H36F 109.5
H36E C36B H36F 109.5
C35 C37B H37D 109.5
C35 C37B H37E 109.5
C35 C37B H37F 109.5
H37D C37B H37E 109.5
H37D C37B H37F 109.5
H37E C37B H37F 109.5
N1 Mg1 Se1 132.60(7)
N1 Mg1 Se2 104.82(6)
N1 Mg1 Se1A 121.4(4)
N2 Mg1 N1 93.85(8)
N2 Mg1 O1 103.65(9)
N2 Mg1 Se1 109.00(7)
N2 Mg1 Se2 156.24(7)
N2 Mg1 Se1A 118.2(3)
O1 Mg1 N1 103.10(9)
O1 Mg1 Se1 110.53(6)
O1 Mg1 Se2 86.54(6)
O1 Mg1 Se1A 113.47(19)
Se1 Mg1 Se2 47.32(3)
C9 N1 Mg1 123.34(16)
C22 N1 C9 117.6(2)
C22 N1 Mg1 119.09(16)
C24 N2 C34 118.4(2)
C24 N2 Mg1 119.83(16)
C34 N2 Mg1 121.75(16)
C5 O1 Mg1 128.60(18)
C8 O1 C5 108.5(2)
C8 O1 Mg1 122.86(17)
Se2 Se1 Mg1 80.55(5)
C1 Se2 Mg1 106.71(10)
C1 Se2 Se1 101.42(11)
Se1 Se2 Mg1 52.13(3)
Se2A Se1A Mg1 94.6(5)
C1 Se2A Se1A 89.2(6)

loop_
_geom_bond_atom_site_label_1
_geom_bond_atom_site_label_2
_geom_bond_distance
C1 H1A 0.9700
C1 H1B 0.9700
C1 C2 1.502(5)
C1 Se2 1.977(3)
C1 Se2A 1.696(15)
C2 H2A 0.9700
C2 H2B 0.9700
C2 C3 1.509(6)
C3 H3A 0.9700
C3 H3B 0.9700
C3 C4 1.523(6)
C4 H4A 0.9600
C4 H4B 0.9600
C4 H4C 0.9600
C5 H5A 0.9700
C5 H5B 0.9700
C5 C6 1.523(5)
C5 O1 1.462(3)
C6 H6A 0.9700
C6 H6B 0.9700
C6 C7 1.516(6)
C7 H7A 0.9700
C7 H7B 0.9700
C7 C8 1.515(4)
C8 H8A 0.9700
C8 H8B 0.9700
C8 O1 1.448(3)
C9 C10 1.402(4)
C9 C13 1.401(4)
C9 N1 1.440(3)
C10 C11 1.402(4)
C10 C16 1.505(5)
C11 H11 0.9300
C11 C12 1.366(6)
C12 H12 0.9300
C12 C14 1.358(6)
C13 C14 1.402(4)
C13 C20 1.513(5)
C14 H14 0.9300
C15 H15A 0.9600
C15 H15B 0.9600
C15 H15C 0.9600
C15 C16 1.509(6)
C16 H16 0.9800
C16 C17A 1.342(10)
C16 C17B 1.782(14)
C17A H17A 0.9600
C17A H17B 0.9600
C17A H17C 0.9600
C17B H17D 0.9600
C17B H17E 0.9600
C17B H17F 0.9600
C18 H18A 0.9600
C18 H18B 0.9600
C18 H18C 0.9600
C18 C20 1.503(6)
C19 H19A 0.9600
C19 H19B 0.9600
C19 H19C 0.9600
C19 C20 1.552(5)
C20 H20 0.9800
C21 H21A 0.9600
C21 H21B 0.9600
C21 H21C 0.9600
C21 C22 1.510(3)
C22 C23 1.406(3)
C22 N1 1.338(3)
C23 H23 0.9300
C23 C24 1.405(3)
C24 C25 1.510(3)
C24 N2 1.333(3)
C25 H25A 0.9600
C25 H25B 0.9600
C25 H25C 0.9600
C26 H26A 0.9600
C26 H26B 0.9600
C26 H26C 0.9600
C26 C27 1.520(7)
C27 H27 0.9800
C27 C28A 1.646(11)
C27 C28B 1.503(12)
C27 C29 1.510(7)
C28A H28A 0.9600
C28A H28B 0.9600
C28A H28C 0.9600
C28B H28D 0.9600
C28B H28E 0.9600
C28B H28F 0.9600
C29 C30 1.417(5)
C29 C34 1.407(5)
C30 H30 0.9300
C30 C31 1.358(8)
C31 H31 0.9300
C31 C32 1.387(8)
C32 H32 0.9300
C32 C33 1.405(4)
C33 C34 1.397(5)
C33 C35 1.516(6)
C34 N2 1.446(3)
C35 H35 0.9800
C35 C36A 1.583(6)
C35 C37A 1.271(8)
C35 C36B 1.444(8)
C35 C37B 1.733(8)
C36A H36A 0.9600
C36A H36B 0.9600
C36A H36C 0.9600
C37A H37A 0.9600
C37A H37B 0.9600
C37A H37C 0.9600
C36B H36D 0.9600
C36B H36E 0.9600
C36B H36F 0.9600
C37B H37D 0.9600
C37B H37E 0.9600
C37B H37F 0.9600
Mg1 N1 2.062(2)
Mg1 N2 2.045(2)
Mg1 O1 2.052(2)
Mg1 Se1 2.5158(10)
Mg1 Se2 3.1439(14)
Mg1 Se1A 2.510(5)
Se1 Se2 2.3432(10)
Se1A Se2A 2.281(9)
